data_2011185
loop_
_publ_author_name
'Antoli\'c, Snje\<zana'
'Koji\'c-Prodi\'c, Biserka'
'Magnus, Volker'

_publ_section_title
;
 1<i>H</i>-Pyrrolo[2,3-<i>b</i>]pyridine-3-acetic acid as a molecular
 probe for use in auxin physiology
;
_journal_issue 8
_journal_name_full 'Acta Crystallographica Section C'
_journal_page_first 1026
_journal_page_last 1027
_journal_paper_doi 10.1107/S0108270100007101
_journal_volume 56
_journal_year 2000
_chemical_formula_moiety 'C9 H8 N2 O2'
_chemical_formula_sum 'C9 H8 N2 O2'
_chemical_formula_weight 176.17
_chemical_name_common 7-aza-IAA
_chemical_name_systematic
;
7-azaindole-3-acetic acid
;
_space_group_IT_number 33
_symmetry_cell_setting orthorhombic
_symmetry_space_group_name_Hall 'P 2c -2n'
_symmetry_space_group_name_H-M 'P n a 21'
_audit_creation_method SHELXL-97
_cell_angle_alpha 90.00
_cell_angle_beta 90.00
_cell_angle_gamma 90.00
_cell_formula_units_Z 8
_cell_length_a 14.9965(7)
_cell_length_b 4.2170(3)
_cell_length_c 26.0220(10)
_cell_measurement_reflns_used 25
_cell_measurement_temperature 293(2)
_cell_measurement_theta_max 19
_cell_measurement_theta_min 11
_cell_volume 1645.64(15)
_computing_cell_refinement 'CAD-4 Software'
_computing_data_collection 'CAD-4 Software (Enraf-Nonius, 1989)'
_computing_data_reduction 'HELENA (Spek, 1997a)'
_computing_molecular_graphics 'PLATON97 (Spek, 1997b) and ORTEP (Johnson, 1965)'
_computing_publication_material SHELXL97
_computing_structure_refinement SHELXL97
_computing_structure_solution 'SHELXS97 (Sheldrick, 1997)'
_diffrn_ambient_temperature 293(2)
_diffrn_measured_fraction_theta_full .921
_diffrn_measured_fraction_theta_max .921
_diffrn_measurement_device_type 'Enraf-Nonius CAD4'
_diffrn_measurement_method \w/2\q
_diffrn_radiation_monochromator graphite
_diffrn_radiation_source 'fine-focus sealed tube'
_diffrn_radiation_type CuK\a
_diffrn_radiation_wavelength 1.54184
_diffrn_reflns_av_R_equivalents .017
_diffrn_reflns_av_sigmaI/netI .063
_diffrn_reflns_limit_h_max 0
_diffrn_reflns_limit_h_min -18
_diffrn_reflns_limit_k_max 0
_diffrn_reflns_limit_k_min -5
_diffrn_reflns_limit_l_max 32
_diffrn_reflns_limit_l_min 0
_diffrn_reflns_number 1762
_diffrn_reflns_theta_full 74.21
_diffrn_reflns_theta_max 74.21
_diffrn_reflns_theta_min 3.40
_diffrn_standards_decay_% .8
_diffrn_standards_interval_count 87
_diffrn_standards_interval_time 180
_diffrn_standards_number 3
_exptl_absorpt_coefficient_mu .860
_exptl_absorpt_correction_T_max .95
_exptl_absorpt_correction_T_min .88
_exptl_absorpt_correction_type \y-scan
_exptl_absorpt_process_details '(PLATON97; Spek, 1997b)'
_exptl_crystal_colour colourless
_exptl_crystal_density_diffrn 1.42220(10)
_exptl_crystal_density_meas ?
_exptl_crystal_density_method 'not measured'
_exptl_crystal_description needle
_exptl_crystal_F_000 736
_exptl_crystal_size_max .15
_exptl_crystal_size_mid .08
_exptl_crystal_size_min .06
_refine_diff_density_max .15
_refine_diff_density_min -.20
_refine_ls_abs_structure_details 'Flack (1983)'
_refine_ls_abs_structure_Flack .0(5)
_refine_ls_extinction_method none
_refine_ls_goodness_of_fit_ref .908
_refine_ls_hydrogen_treatment constr
_refine_ls_matrix_type full
_refine_ls_number_parameters 237
_refine_ls_number_reflns 1584
_refine_ls_number_restraints 0
_refine_ls_restrained_S_all .907
_refine_ls_R_factor_all .106
_refine_ls_R_factor_gt .041
_refine_ls_shift/su_max .001
_refine_ls_shift/su_mean .000
_refine_ls_structure_factor_coef Fsqd
_refine_ls_weighting_details 'w = 1/[\s^2^(Fo^2^)+(0.0508P)^2^] where P=(Fo^2^+2Fc^2^)/3'
_refine_ls_weighting_scheme calc
_refine_ls_wR_factor_ref .104
_reflns_number_gt 992
_reflns_number_total 1584
_reflns_threshold_expression I>2\s(I)
_cod_data_source_file av1034.cif
_cod_data_source_block I
_cod_depositor_comments
;
The following automatic conversions were performed:
'_symmetry_cell_setting' value 'Orthorhombic' changed to 'orthorhombic'
according to '/home/saulius/struct/CIF-dictionaries/cif_core.dic'
dictionary named 'cif_core.dic' version 2.4.1 from 2010-06-29.

Automatic conversion script
Id: cif_fix_enum 1527 2010-12-29 10:47:43Z saulius 

The following automatic conversions were performed:

'_symmetry_cell_setting' value 'Orthorhombic' changed to
'orthorhombic' according to
/home/saulius/struct/CIF-dictionaries/cif_core.dic dictionary named
'cif_core.dic' version 2.4.1 from 2010-06-29.

Automatic conversion script
Id: cif_fix_values 1715 2011-07-08 13:25:40Z adriana 

The following automatic conversions were performed:

'_exptl_crystal_density_meas' value 'not measured' was changed to '?'
- the value is perceived as not measured.

Automatic conversion script
Id: cif_fix_values 3008 2015-01-20 13:52:24Z robertas 

The following automatic conversions were performed:

'_refine_ls_weighting_scheme' value 'calc w =
1/[\s^2^(Fo^2^)+(0.0508P)^2^] where P=(Fo^2^+2Fc^2^)/3' was changed
to 'calc'. New tag '_refine_ls_weighting_details' was created. The
value of the new tag was set to 'w = 1/[\s^2^(Fo^2^)+(0.0508P)^2^]
where P=(Fo^2^+2Fc^2^)/3'.

Automatic conversion script
Id: cif_fix_values 3143 2015-03-26 13:38:13Z robertas 
;
_cod_database_code 2011185
_cod_database_fobs_code 2011185

loop_
_symmetry_equiv_pos_as_xyz
x,y,z
-x,-y,1/2+z
1/2+x,1/2-y,z
1/2-x,1/2+y,1/2+z

loop_
_atom_site_label
_atom_site_fract_x
_atom_site_fract_y
_atom_site_fract_z
_atom_site_U_iso_or_equiv
_atom_site_adp_type
_atom_site_calc_flag
_atom_site_refinement_flags
_atom_site_occupancy
_atom_site_disorder_assembly
_atom_site_disorder_group
_atom_site_type_symbol
C31 .4789(3) .3875(10) .21329(16) .0393(10) Uani d . 1 . . C
C4 .4889(3) .2704(12) .1642(2) .0530(12) Uani d . 1 . . C
H4 .5378 .1463 .1554 .064 Uiso calc R 1 . . H
C5 .4242(4) .3427(13) .1286(2) .0572(13) Uani d . 1 . . C
H5 .4290 .2653 .0952 .069 Uiso calc R 1 . . H
C6 .3523(4) .5297(13) .1421(2) .0543(12) Uani d . 1 . . C
H6 .3105 .5774 .1168 .065 Uiso calc R 1 . . H
N2 .3391(2) .6469(9) .18957(15) .0455(10) Uani d . 1 . . N
C71 .4026(3) .5737(11) .22313(17) .0411(11) Uani d . 1 . . C
N1 .4037(2) .6671(9) .27306(15) .0457(10) Uani d . 1 . . N
H1 .3643 .7826 .2880 .055 Uiso calc R 1 . . H
C2 .4794(3) .5436(11) .29547(19) .0465(12) Uani d . 1 . . C
H2 .4959 .5751 .3295 .056 Uiso calc R 1 . . H
C3 .5266(3) .3688(11) .26079(17) .0416(11) Uani d . 1 . . C
C8 .6128(3) .2005(11) .2706(2) .0506(12) Uani d . 1 . . C
H8A .6145 .0094 .2499 .061 Uiso calc R 1 . . H
H8B .6149 .1370 .3064 .061 Uiso calc R 1 . . H
C9 .6942(3) .3968(11) .2588(2) .0452(11) Uani d . 1 . . C
O1 .6991(2) .4892(9) .21113(13) .0564(8) Uani d . 1 . . O
H1A .7454 .5890 .2068 .085 Uiso calc R 1 . . H
O2 .7487(2) .4621(10) .29103(15) .0698(11) Uani d . 1 . . O
C312 .2850(3) .5514(9) .48132(17) .0392(11) Uani d . 1 . . C
C42 .2689(3) .6192(12) .53230(19) .0509(12) Uani d . 1 . . C
H42 .2196 .7395 .5418 .061 Uiso calc R 1 . . H
C52 .3270(4) .5062(14) .56906(19) .0604(13) Uani d . 1 . . C
H52 .3167 .5465 .6037 .072 Uiso calc R 1 . . H
C62 .4005(3) .3331(13) .55409(19) .0583(14) Uani d . 1 . . C
H62 .4391 .2620 .5796 .070 Uiso calc R 1 . . H
N22 .4198(2) .2607(9) .50541(16) .0465(10) Uani d . 1 . . N
C712 .3619(3) .3718(10) .47085(17) .0418(11) Uani d . 1 . . C
N12 .3675(2) .3284(9) .41905(14) .0453(10) Uani d . 1 . . N
H12 .4085 .2252 .4031 .054 Uiso calc R 1 . . H
C22 .2964(3) .4773(12) .39685(19) .0459(11) Uani d . 1 . . C
H22 .2851 .4811 .3617 .055 Uiso calc R 1 . . H
C32 .2444(3) .6189(11) .43277(18) .0419(11) Uani d . 1 . . C
C82 .1614(3) .8106(11) .4237(2) .0531(14) Uani d . 1 . . C
H82A .1606 .8830 .3883 .064 Uiso calc R 1 . . H
H82B .1624 .9962 .4457 .064 Uiso calc R 1 . . H
C92 .0772(3) .6229(11) .4343(2) .0475(12) Uani d . 1 . . C
O12 .0647(2) .5692(9) .48320(13) .0657(11) Uani d . 1 . . O
H12A .0190 .4648 .4871 .099 Uiso calc R 1 . . H
O22 .0288(2) .5275(9) .40090(14) .0687(11) Uani d . 1 . . O

loop_
_atom_site_aniso_label
_atom_site_aniso_U_11
_atom_site_aniso_U_22
_atom_site_aniso_U_33
_atom_site_aniso_U_12
_atom_site_aniso_U_13
_atom_site_aniso_U_23
C31 .039(2) .034(2) .045(3) -.0079(18) .001(2) -.003(2)
C4 .045(3) .053(3) .061(3) -.001(2) .005(3) -.014(2)
C5 .059(3) .067(4) .045(3) .000(3) .001(3) -.016(2)
C6 .048(3) .070(3) .045(3) -.005(2) -.007(2) -.006(2)
N2 .039(2) .054(2) .044(2) -.0074(17) .000(2) -.0017(18)
C71 .030(2) .053(3) .040(3) -.0080(18) .003(2) .003(2)
N1 .037(2) .056(2) .043(2) .0008(17) .0074(18) -.0082(18)
C2 .038(3) .054(3) .047(3) -.010(2) .000(2) -.003(2)
C3 .035(2) .043(2) .046(3) -.0046(19) -.003(2) .000(2)
C8 .050(3) .047(3) .055(3) -.004(2) -.007(3) .011(2)
C9 .037(2) .048(3) .051(3) .005(2) .000(2) .007(2)
O1 .047(2) .075(2) .0473(19) -.0084(18) -.0003(17) .0083(18)
O2 .0544(19) .093(3) .062(3) -.020(2) -.008(2) .021(2)
C312 .034(2) .040(2) .043(2) -.0109(18) .004(2) -.003(2)
C42 .049(3) .057(3) .046(3) -.002(2) .009(3) -.007(2)
C52 .061(3) .082(4) .037(3) -.008(3) .005(3) -.008(3)
C62 .055(3) .074(4) .045(3) -.006(3) -.006(3) .004(2)
N22 .039(2) .053(2) .048(2) -.0030(18) -.002(2) .0031(19)
C712 .035(3) .047(2) .043(3) -.007(2) .006(2) .000(2)
N12 .0333(19) .061(3) .041(2) .0004(17) .0042(19) -.0053(18)
C22 .044(3) .056(3) .037(2) -.007(2) .003(2) .000(2)
C32 .040(2) .039(2) .047(3) -.0101(19) .002(2) .003(2)
C82 .046(3) .042(3) .072(4) .001(2) -.004(3) .008(2)
C92 .040(3) .043(2) .060(4) .009(2) .002(3) .007(2)
O12 .048(2) .093(3) .056(2) -.0171(19) .0004(19) -.007(2)
O22 .056(2) .096(3) .054(2) -.019(2) -.008(2) .013(2)

loop_
_atom_type_symbol
_atom_type_description
_atom_type_scat_dispersion_real
_atom_type_scat_dispersion_imag
_atom_type_scat_source
C C .0181 .0091 'International Tables Vol C Tables 4.2.6.8 and 6.1.1.4'
H H .0000 .0000 'International Tables Vol C Tables 4.2.6.8 and 6.1.1.4'
N N .0311 .0180 'International Tables Vol C Tables 4.2.6.8 and 6.1.1.4'
O O .0492 .0322 'International Tables Vol C Tables 4.2.6.8 and 6.1.1.4'

loop_
_geom_angle_atom_site_label_1
_geom_angle_atom_site_label_2
_geom_angle_atom_site_label_3
_geom_angle
_geom_angle_publ_flag
C4 C31 C71 117.2(4) yes
C4 C31 C3 136.6(4) yes
C71 C31 C3 106.2(4) yes
C5 C4 C31 117.9(5) yes
C4 C5 C6 120.4(5) yes
N2 C6 C5 123.9(5) yes
C71 N2 C6 114.3(4) yes
N2 C71 N1 124.8(4) yes
N2 C71 C31 126.3(4) yes
N1 C71 C31 109.0(4) yes
C71 N1 C2 107.8(4) yes
C3 C2 N1 110.6(4) yes
C2 C3 C31 106.4(4) yes
C2 C3 C8 126.3(4) yes
C31 C3 C8 127.3(4) yes
C3 C8 C9 113.9(4) yes
O2 C9 O1 123.9(4) yes
O2 C9 C8 122.2(5) yes
O1 C9 C8 113.9(4) yes
C42 C312 C712 116.2(4) yes
C42 C312 C32 137.3(4) yes
C712 C312 C32 106.6(4) yes
C52 C42 C312 119.1(5) yes
C42 C52 C62 119.5(5) yes
N22 C62 C52 124.3(5) yes
C712 N22 C62 114.7(4) yes
N22 C712 N12 125.4(4) yes
N22 C712 C312 126.3(4) yes
N12 C712 C312 108.3(4) yes
C712 N12 C22 108.0(4) yes
C32 C22 N12 111.1(4) yes
C22 C32 C312 106.1(4) yes
C22 C32 C82 127.2(5) yes
C312 C32 C82 126.7(4) yes
C32 C82 C92 112.4(4) yes
O22 C92 O12 124.0(5) yes
O22 C92 C82 123.1(5) yes
O12 C92 C82 112.8(5) yes

loop_
_geom_bond_atom_site_label_1
_geom_bond_atom_site_label_2
_geom_bond_site_symmetry_2
_geom_bond_distance
_geom_bond_publ_flag
C31 C4 . 1.378(6) yes
C31 C71 . 1.410(6) yes
C31 C3 . 1.431(6) yes
C4 C5 . 1.375(7) yes
C5 C6 . 1.382(7) yes
C6 N2 . 1.345(6) yes
N2 C71 . 1.329(6) yes
C71 N1 . 1.358(6) yes
N1 C2 . 1.377(5) yes
C2 C3 . 1.364(6) yes
C3 C8 . 1.497(6) yes
C8 C9 . 1.505(6) yes
C9 O2 . 1.204(5) yes
C9 O1 . 1.301(6) yes
C312 C42 . 1.378(6) yes
C312 C712 . 1.407(6) yes
C312 C32 . 1.431(6) yes
C42 C52 . 1.378(7) yes
C52 C62 . 1.378(7) yes
C62 N22 . 1.335(6) yes
N22 C712 . 1.334(6) yes
C712 N12 . 1.363(6) yes
N12 C22 . 1.366(6) yes
C22 C32 . 1.355(6) yes
C32 C82 . 1.503(6) yes
C82 C92 . 1.515(7) yes
C92 O22 . 1.202(6) yes
C92 O12 . 1.306(6) yes

loop_
_geom_contact_atom_site_label_1
_geom_contact_atom_site_label_2
_geom_contact_distance
_geom_contact_site_symmetry_2
_geom_contact_publ_flag
O1 C31 3.329(5) . no
O1 N2 2.662(5) 3_565 no
O2 C22 3.395(5) 4 no
O2 N1 2.840(5) 3_565 no
O12 N22 2.644(5) 3_455 no
O12 C312 3.305(5) . no
O12 C42 3.325(5) . no
O22 N12 2.886(5) 3_455 no
O22 C2 3.369(5) 3_465 no
O1 H52 2.8097 2_664 no
O1 H8A 2.7263 1_565 no
O2 H22 2.6785 3 no
O2 H1 2.0419 3_565 no
O12 H42 2.8698 . no
O22 H8B 2.8633 3_455 no
O22 H2 2.5496 3_465 no
O22 H12 2.0961 3_455 no
N1 O2 2.840(5) 3_465 no
N2 C9 3.416(6) 3_465 no
N2 O1 2.662(5) 3_465 no
N12 O22 2.886(5) 3_555 no
N22 O12 2.644(5) 3_555 no
N22 C92 3.408(6) 3_555 no
N2 H1A 1.8484 3_465 no
N22 H12A 1.8292 3_555 no
C2 O22 3.369(5) 3_565 no
C2 C8 3.479(6) 1_565 no
C4 C71 3.558(7) 1_545 no
C5 C62 3.541(7) 2_664 no
C8 C2 3.479(6) 1_545 no
C9 N2 3.416(6) 3_565 no
C22 C82 3.534(7) 1_545 no
C22 O2 3.395(5) 3_455 no
C31 O1 3.329(5) . no
C42 O12 3.325(5) . no
C62 C5 3.541(7) 2_665 no
C71 C4 3.558(7) 1_565 no
C82 C22 3.534(7) 1_565 no
C92 N22 3.408(6) 3_455 no
C2 H8A 3.0628 1_565 no
C3 H8A 3.0196 1_565 no
C5 H62 2.9345 2_664 no
C6 H1A 2.8265 3_465 no
C6 H42 3.0786 4_544 no
C9 H1 2.9852 3_565 no
C9 H8A 2.8557 1_565 no
C32 H82B 2.9190 1_545 no
C52 H6 3.0114 2_555 no
C62 H12A 2.7890 3_555 no
C71 H1A 2.7865 3_465 no
C92 H12 3.0353 3_455 no
C92 H82B 2.9506 1_545 no
C312 O12 3.305(5) . no
C712 H12A 2.7830 3_555 no
H1 C9 2.9852 3_465 no
H1 O2 2.0419 3_465 no
H1 H22 2.5894 . no
H1A C6 2.8265 3_565 no
H1A N2 1.8484 3_565 no
H1A C71 2.7865 3_565 no
H2 O22 2.5496 3_565 no
H6 C52 3.0114 2_554 no
H6 H42 2.4601 4_544 no
H8A C2 3.0628 1_545 no
H8A C3 3.0196 1_545 no
H8A C9 2.8557 1_545 no
H8A O1 2.7263 1_545 no
H8B O22 2.8633 3_555 no
H12 O22 2.0961 3_555 no
H12 C92 3.0353 3_555 no
H12A N22 1.8292 3_455 no
H12A C62 2.7890 3_455 no
H12A C712 2.7830 3_455 no
H22 O2 2.6785 3_455 no
H22 H1 2.5894 . no
H42 O12 2.8698 . no
H42 C6 3.0786 4_555 no
H42 H6 2.4601 4_555 no
H52 O1 2.8097 2_665 no
H62 C5 2.9345 2_665 no
H82B C32 2.9190 1_565 no
H82B C92 2.9506 1_565 no

loop_
_geom_hbond_atom_site_label_D
_geom_hbond_atom_site_label_H
_geom_hbond_atom_site_label_A
_geom_hbond_site_symmetry_A
_geom_hbond_distance_DH
_geom_hbond_distance_HA
_geom_hbond_distance_DA
_geom_hbond_angle_DHA
_geom_hbond_publ_flag
N1 H1 O2 3_465 .859 2.042 2.840(5) 154.2 yes
O1 H1A N2 3_565 .821 1.848 2.662(5) 170.7 yes
N12 H12 O22 3_555 .860 2.096 2.886(5) 152.4 yes
O12 H12A N22 3_455 .821 1.829 2.644(5) 171.9 yes
C2 H2 O22 3_565 .930 2.550 3.369(5) 147.1 no

loop_
_geom_torsion_atom_site_label_1
_geom_torsion_atom_site_label_2
_geom_torsion_atom_site_label_3
_geom_torsion_atom_site_label_4
_geom_torsion
_geom_torsion_publ_flag
C2 C3 C8 C9 -91.5(6) yes
C3 C8 C9 O2 119.5(5) yes
C22 C32 C82 C92 101.3(6) yes
C32 C82 C92 O22 -107.0(5) yes
C71 N1 C2 C3 -.6(5) no
C2 N1 C71 C31 .1(5) no
C2 N1 C71 N2 179.6(4) no
C6 N2 C71 N1 179.6(4) no
C71 N2 C6 C5 1.3(7) no
C6 N2 C71 C31 -.8(7) no
C712 N12 C22 C32 .3(6) no
C22 N12 C712 C312 .3(4) no
C22 N12 C712 N22 -179.9(4) no
C712 N22 C62 C52 .4(8) no
C62 N22 C712 N12 -180.0(4) no
C62 N22 C712 C312 -.2(7) no
N1 C2 C3 C8 179.3(4) no
N1 C2 C3 C31 1.1(5) no
C2 C3 C31 C4 179.9(8) no
C8 C3 C31 C71 -179.3(4) no
C8 C3 C31 C4 1.8(9) no
C2 C3 C31 C71 -1.1(5) no
C31 C3 C8 C9 86.4(6) no
C31 C4 C5 C6 .6(8) no
C5 C4 C31 C3 178.7(5) no
C5 C4 C31 C71 .1(7) no
C4 C5 C6 N2 -1.3(9) no
C3 C8 C9 O1 -59.9(5) no
C4 C31 C71 N1 -179.8(4) no
C3 C31 C71 N1 .8(5) no
C4 C31 C71 N2 -.1(7) no
C3 C31 C71 N2 -178.9(4) no
N12 C22 C32 C82 178.8(4) no
N12 C22 C32 C312 -.7(5) no
C22 C32 C312 C712 .9(5) no
C312 C32 C82 C92 -79.3(6) no
C82 C32 C312 C42 .2(9) no
C82 C32 C312 C712 -178.6(4) no
C22 C32 C312 C42 179.7(5) no
C312 C42 C52 C62 1.1(8) no
C52 C42 C312 C32 -179.5(5) no
C52 C42 C312 C712 -.8(7) no
C42 C52 C62 N22 -.9(9) no
C32 C82 C92 O12 71.2(5) no

loop_
_cod_related_entry_id
_cod_related_entry_database
_cod_related_entry_code
1 ChemSpider 21107255
